data_1561679
loop_
_publ_author_name
'Duan, Xing'
'Lv, Ran'
'Shi, Zhenzong'
'Wang, Chao'
'Li, Hecheng'
'Ge, Jingyuan'
'Ji, Zhenguo'
'Yang, Yu'
'Li, Bin'
'Qian, Guodong'

_publ_section_title
;
 A new metal-organic framework with suitable pore size and ttd-type
 topology revealing highly selective adsorption and separation of organic
 dyes
;
_journal_name_full 'Journal of Solid State Chemistry'
_journal_page_first 159
_journal_page_last 162
_journal_paper_doi 10.1016/j.jssc.2019.06.012
_journal_volume 277
_journal_year 2019
_chemical_formula_sum 'C29 H14 Mn2 N0 O11'
_chemical_formula_weight 648.28
_space_group_crystal_system monoclinic
_space_group_IT_number 4
_space_group_name_Hall 'P 2yb'
_space_group_name_H-M_alt 'P 1 21 1'
_atom_sites_solution_hydrogens geom
_cell_angle_alpha 90
_cell_angle_beta 95.024(5)
_cell_angle_gamma 90
_cell_formula_units_Z 2
_cell_length_a 10.2032(8)
_cell_length_b 16.9556(13)
_cell_length_c 18.7518(14)
_cell_measurement_reflns_used 7990
_cell_measurement_temperature 293(2)
_cell_measurement_theta_max 21.2385
_cell_measurement_theta_min 2.3355
_cell_volume 3231.6(4)
_computing_cell_refinement 'Bruker SMART'
_computing_data_collection 'Bruker SMART'
_computing_data_reduction 'Bruker SMART'
_computing_molecular_graphics 'Bruker SHELXTL'
_computing_publication_material 'Bruker SHELXTL'
_computing_structure_refinement 'SHELXL-2013 (Sheldrick, 2013)'
_computing_structure_solution 'Bruker SHELXTL'
_diffrn_ambient_temperature 293(2)
_diffrn_measured_fraction_theta_full 0.999
_diffrn_measured_fraction_theta_max 0.979
_diffrn_measurement_device_type 'CCD area detector'
_diffrn_measurement_method 'phi and omega scans'
_diffrn_radiation_type MoK\a
_diffrn_radiation_wavelength 0.71073
_diffrn_reflns_av_R_equivalents 0.0492
_diffrn_reflns_av_unetI/netI 0.0782
_diffrn_reflns_Laue_measured_fraction_full 0.999
_diffrn_reflns_Laue_measured_fraction_max 0.979
_diffrn_reflns_limit_h_max 12
_diffrn_reflns_limit_h_min -12
_diffrn_reflns_limit_k_max 20
_diffrn_reflns_limit_k_min -21
_diffrn_reflns_limit_l_max 22
_diffrn_reflns_limit_l_min -22
_diffrn_reflns_number 35061
_diffrn_reflns_point_group_measured_fraction_full 0.999
_diffrn_reflns_point_group_measured_fraction_max 0.979
_diffrn_reflns_theta_full 25.242
_diffrn_reflns_theta_max 26.235
_diffrn_reflns_theta_min 1.622
_exptl_absorpt_coefficient_mu 0.417
_exptl_crystal_colour orange
_exptl_crystal_density_diffrn 0.666
_exptl_crystal_description block
_exptl_crystal_F_000 652
_exptl_crystal_size_max 0.22
_exptl_crystal_size_mid 0.22
_exptl_crystal_size_min 0.15
_refine_diff_density_max 0.644
_refine_diff_density_min -0.413
_refine_diff_density_rms 0.049
_refine_ls_abs_structure_details
;
 Refined as an inversion twin.
;
_refine_ls_abs_structure_Flack 0.50(2)
_refine_ls_extinction_coef .
_refine_ls_extinction_method none
_refine_ls_goodness_of_fit_ref 0.965
_refine_ls_hydrogen_treatment constr
_refine_ls_matrix_type full
_refine_ls_number_parameters 380
_refine_ls_number_reflns 12596
_refine_ls_number_restraints 2
_refine_ls_restrained_S_all 0.967
_refine_ls_R_factor_all 0.0934
_refine_ls_R_factor_gt 0.0565
_refine_ls_shift/su_max 0.001
_refine_ls_shift/su_mean 0.000
_refine_ls_structure_factor_coef Fsqd
_refine_ls_weighting_details
;
 w=1/[\s^2^(Fo^2^)+(0.0849P)^2^]
 where P=(Fo^2^+2Fc^2^)/3
;
_refine_ls_weighting_scheme calc
_refine_ls_wR_factor_gt 0.1342
_refine_ls_wR_factor_ref 0.1501
_reflns_Friedel_coverage 0.932
_reflns_Friedel_fraction_full 1.000
_reflns_Friedel_fraction_max 0.979
_reflns_number_gt 8307
_reflns_number_total 12596
_reflns_threshold_expression 'I > 2\s(I)'
_cod_data_source_file JSSC-2019-277-159.cif
_cod_data_source_block dx-mn_sq
_cod_original_sg_symbol_H-M 'P 21'
_cod_database_code 1561679
_shelx_space_group_comment
;
The symmetry employed for this shelxl refinement is uniquely defined
by the following loop, which should always be used as a source of
symmetry information in preference to the above space-group names.
They are only intended as comments.
;
_shelxl_version_number 2013-2

loop_
_space_group_symop_operation_xyz
'x, y, z'
'-x, y+1/2, -z'

loop_
_atom_site_label
_atom_site_type_symbol
_atom_site_fract_x
_atom_site_fract_y
_atom_site_fract_z
_atom_site_U_iso_or_equiv
_atom_site_adp_type
_atom_site_occupancy
_atom_site_site_symmetry_order
_atom_site_calc_flag
_atom_site_refinement_flags_posn
_atom_site_refinement_flags_adp
_atom_site_refinement_flags_occupancy
_atom_site_disorder_assembly
_atom_site_disorder_group
Mn1 Mn -0.23441(8) 0.26619(5) 0.48968(4) 0.0486(3) Uani 1 1 d . U . . .
Mn2 Mn -0.48878(8) 0.20795(5) 0.35451(4) 0.0441(2) Uani 1 1 d . . . . .
O1 O -0.3256(4) 0.1876(3) 0.2975(2) 0.0685(13) Uani 1 1 d . . . . .
O2 O -0.1837(4) 0.2242(3) 0.3886(2) 0.0750(14) Uani 1 1 d . . . . .
O3 O -0.4201(4) 0.1985(3) -0.52056(19) 0.0502(10) Uani 1 1 d . . . . .
O4 O -0.4895(5) 0.0967(3) -0.5838(2) 0.0717(13) Uani 1 1 d . . . . .
O5 O -0.1119(6) 0.1650(3) 0.5355(3) 0.0910(16) Uani 1 1 d . . . . .
O6 O -0.2604(5) 0.3034(3) 0.6001(2) 0.0798(15) Uani 1 1 d . . . . .
O7 O 0.3665(4) 0.1828(3) 0.2628(2) 0.0655(13) Uani 1 1 d . . . . .
O9 O -0.0508(5) 0.3354(4) 0.4933(3) 0.1040(19) Uani 1 1 d . U . . .
O10 O -0.6549(4) -0.1340(2) -0.4532(2) 0.0573(11) Uani 1 1 d . . . . .
O11 O -0.5287(4) -0.1699(3) -0.3563(2) 0.0603(12) Uani 1 1 d . . . . .
O12 O 0.2897(4) 0.2144(3) 0.3660(2) 0.0735(13) Uani 1 1 d . . . . .
C1 C -0.2094(6) 0.2021(4) 0.3261(3) 0.0562(15) Uani 1 1 d . . . . .
C2 C -0.0997(6) 0.1923(4) 0.2781(3) 0.0523(16) Uani 1 1 d . . . . .
C3 C 0.0295(6) 0.1995(4) 0.3101(3) 0.0549(15) Uani 1 1 d . . . . .
H3 H 0.0461 0.2107 0.3586 0.066 Uiso 1 1 calc R U . . .
C4 C -0.1244(7) 0.1796(4) 0.2064(3) 0.0644(19) Uani 1 1 d . . . . .
H4 H -0.2110 0.1755 0.1868 0.077 Uiso 1 1 calc R U . . .
C5 C -0.0206(6) 0.1726(4) 0.1611(3) 0.0555(16) Uani 1 1 d . . . . .
C6 C -0.0505(7) 0.1627(5) 0.0829(4) 0.0687(19) Uani 1 1 d . . . . .
C7 C 0.0329(8) 0.1913(5) 0.0360(4) 0.084(2) Uani 1 1 d . . . . .
H7 H 0.1132 0.2123 0.0540 0.100 Uiso 1 1 calc R U . . .
C8 C 0.0017(9) 0.1900(6) -0.0396(4) 0.098(3) Uani 1 1 d . . . . .
H8 H 0.0529 0.2163 -0.0706 0.117 Uiso 1 1 calc R U . . .
C9 C -0.1072(8) 0.1481(5) -0.0641(4) 0.072(2) Uani 1 1 d . . . . .
C10 C -0.1614(7) 0.1350(4) -0.1389(4) 0.0690(19) Uani 1 1 d . . . . .
C11 C -0.2754(8) 0.0906(5) -0.1349(4) 0.076(2) Uani 1 1 d . . . . .
C12 C -0.3055(8) 0.0750(5) -0.0578(4) 0.090(2) Uani 1 1 d . . . . .
H12A H -0.3876 0.0992 -0.0471 0.107 Uiso 1 1 calc R U . . .
H12B H -0.3079 0.0190 -0.0474 0.107 Uiso 1 1 calc R U . . .
C13 C -0.1898(7) 0.1142(5) -0.0189(4) 0.0689(19) Uani 1 1 d . . . . .
C14 C -0.1603(8) 0.1213(5) 0.0535(4) 0.086(2) Uani 1 1 d . . . . .
H14 H -0.2155 0.0977 0.0842 0.104 Uiso 1 1 calc R U . . .
C15 C -0.4506(6) 0.1287(4) -0.5240(3) 0.0497(15) Uani 1 1 d . . . . .
C16 C -0.4511(6) 0.0791(3) -0.4575(3) 0.0479(14) Uani 1 1 d . . . . .
C17 C -0.5098(5) 0.0064(3) -0.4601(3) 0.0461(14) Uani 1 1 d . . . . .
H17 H -0.5516 -0.0108 -0.5033 0.055 Uiso 1 1 calc R U . . .
C18 C -0.3841(6) 0.1051(3) -0.3944(3) 0.0474(14) Uani 1 1 d . . . . .
H18 H -0.3413 0.1535 -0.3940 0.057 Uiso 1 1 calc R U . . .
C19 C -0.3787(6) 0.0603(4) -0.3306(3) 0.0527(15) Uani 1 1 d . . . . .
C20 C -0.3084(7) 0.0867(4) -0.2637(3) 0.0585(17) Uani 1 1 d . . . . .
C21 C 0.1334(5) 0.1891(4) 0.2656(3) 0.0505(15) Uani 1 1 d . . . . .
C22 C 0.1100(6) 0.1776(4) 0.1935(3) 0.0568(17) Uani 1 1 d . . . . .
H22 H 0.1803 0.1730 0.1654 0.068 Uiso 1 1 calc R U . . .
C23 C 0.2727(6) 0.1944(4) 0.2984(3) 0.0530(15) Uani 1 1 d . . . . .
C24 C -0.5092(5) -0.0424(3) -0.4008(3) 0.0406(13) Uani 1 1 d . . . . .
C25 C -0.4410(6) -0.0125(4) -0.3369(3) 0.0555(16) Uani 1 1 d . . . . .
H25 H -0.4379 -0.0441 -0.2962 0.067 Uiso 1 1 calc R U . . .
C26 C -0.5683(6) -0.1186(4) -0.4023(3) 0.0503(15) Uani 1 1 d . . . . .
C27 C -0.3474(7) 0.0655(4) -0.1998(4) 0.077(2) Uani 1 1 d . . . . .
H27 H -0.4218 0.0342 -0.1977 0.092 Uiso 1 1 calc R U . . .
C28 C -0.1885(7) 0.1302(4) -0.2668(4) 0.076(2) Uani 1 1 d . . . . .
H28 H -0.1565 0.1407 -0.3107 0.091 Uiso 1 1 calc R U . . .
C32 C -0.1202(7) 0.1565(5) -0.2040(4) 0.075(2) Uani 1 1 d . . . . .
H32 H -0.0468 0.1886 -0.2059 0.090 Uiso 1 1 calc R U . . .

loop_
_atom_site_aniso_label
_atom_site_aniso_U_11
_atom_site_aniso_U_22
_atom_site_aniso_U_33
_atom_site_aniso_U_23
_atom_site_aniso_U_13
_atom_site_aniso_U_12
Mn1 0.0430(5) 0.0621(5) 0.0393(5) -0.0022(5) -0.0046(4) -0.0003(5)
Mn2 0.0390(5) 0.0585(5) 0.0334(5) -0.0006(4) -0.0043(4) 0.0001(4)
O1 0.053(3) 0.092(4) 0.061(3) -0.002(2) 0.002(2) 0.001(2)
O2 0.057(3) 0.115(4) 0.052(3) -0.011(3) 0.002(2) 0.006(3)
O3 0.046(2) 0.060(3) 0.043(2) 0.004(2) -0.0062(18) -0.003(2)
O4 0.076(3) 0.084(3) 0.054(3) 0.001(2) -0.004(2) -0.004(3)
O5 0.095(4) 0.099(4) 0.076(4) 0.007(3) -0.010(3) 0.004(3)
O6 0.074(3) 0.111(4) 0.052(3) -0.001(3) -0.007(2) 0.002(3)
O7 0.047(3) 0.096(4) 0.053(3) -0.004(2) 0.002(2) 0.002(2)
O9 0.078(4) 0.140(5) 0.092(4) -0.009(4) -0.007(3) -0.013(3)
O10 0.057(3) 0.067(3) 0.046(2) 0.003(2) -0.008(2) -0.004(2)
O11 0.064(3) 0.069(3) 0.046(3) 0.003(2) -0.009(2) -0.008(2)
O12 0.058(3) 0.108(4) 0.052(3) -0.006(3) -0.002(2) 0.002(3)
C1 0.044(4) 0.075(4) 0.049(4) -0.003(4) -0.004(3) 0.002(3)
C2 0.039(3) 0.078(4) 0.040(3) -0.003(3) 0.000(3) 0.004(3)
C3 0.049(4) 0.081(4) 0.033(3) -0.010(3) -0.005(3) -0.005(3)
C4 0.044(4) 0.098(5) 0.050(4) 0.000(3) -0.004(3) 0.003(3)
C5 0.041(4) 0.083(4) 0.042(3) -0.008(3) 0.003(3) -0.001(3)
C6 0.052(4) 0.089(5) 0.065(5) 0.003(4) 0.002(4) -0.004(4)
C7 0.070(5) 0.121(7) 0.058(5) -0.002(5) -0.001(4) -0.023(5)
C8 0.095(6) 0.129(8) 0.070(6) 0.002(5) 0.015(5) -0.009(6)
C9 0.068(5) 0.091(5) 0.057(4) -0.004(4) -0.006(4) -0.008(4)
C10 0.065(5) 0.090(5) 0.051(4) -0.003(4) -0.001(4) -0.008(4)
C11 0.065(5) 0.106(6) 0.056(5) 0.002(4) -0.001(4) -0.015(4)
C12 0.075(6) 0.094(6) 0.100(7) -0.004(5) 0.009(5) 0.003(4)
C13 0.055(4) 0.091(5) 0.060(5) -0.002(4) 0.002(4) -0.007(4)
C14 0.069(5) 0.129(7) 0.064(5) 0.004(5) 0.021(4) -0.013(5)
C15 0.041(4) 0.069(4) 0.039(3) -0.010(3) 0.001(3) 0.000(3)
C16 0.049(4) 0.058(4) 0.036(3) 0.001(3) -0.005(3) 0.002(3)
C17 0.040(3) 0.063(4) 0.034(3) -0.006(3) -0.007(3) 0.000(3)
C18 0.049(4) 0.051(3) 0.042(3) -0.002(3) -0.001(3) -0.007(3)
C19 0.048(4) 0.070(4) 0.038(3) -0.003(3) -0.008(3) -0.004(3)
C20 0.056(4) 0.071(4) 0.047(4) 0.001(3) -0.002(3) 0.000(3)
C21 0.034(3) 0.077(4) 0.039(3) -0.002(3) -0.003(3) 0.002(3)
C22 0.040(4) 0.082(4) 0.050(4) -0.007(3) 0.009(3) 0.001(3)
C23 0.043(4) 0.068(4) 0.048(4) -0.005(3) 0.000(3) -0.002(3)
C24 0.038(3) 0.054(3) 0.029(3) -0.005(2) 0.000(2) -0.003(3)
C25 0.057(4) 0.071(4) 0.038(3) 0.009(3) 0.000(3) -0.001(3)
C26 0.045(4) 0.067(4) 0.038(3) -0.003(3) -0.003(3) -0.001(3)
C27 0.060(5) 0.092(5) 0.078(5) -0.005(4) 0.000(4) -0.013(4)
C28 0.072(5) 0.099(6) 0.056(4) 0.002(4) 0.008(4) -0.009(4)
C32 0.070(5) 0.099(5) 0.056(4) -0.007(4) 0.001(4) -0.021(4)

loop_
_atom_type_symbol
_atom_type_description
_atom_type_scat_dispersion_real
_atom_type_scat_dispersion_imag
_atom_type_scat_source
C C 0.0033 0.0016 'International Tables Vol C Tables 4.2.6.8 and 6.1.1.4'
H H 0.0000 0.0000 'International Tables Vol C Tables 4.2.6.8 and 6.1.1.4'
Mn Mn 0.3368 0.7283 'International Tables Vol C Tables 4.2.6.8 and 6.1.1.4'
N N 0.0061 0.0033 'International Tables Vol C Tables 4.2.6.8 and 6.1.1.4'
O O 0.0106 0.0060 'International Tables Vol C Tables 4.2.6.8 and 6.1.1.4'

loop_
_geom_angle_atom_site_label_1
_geom_angle_atom_site_label_2
_geom_angle_atom_site_label_3
_geom_angle
_geom_angle_site_symmetry_1
_geom_angle_site_symmetry_3
O10 Mn1 O2 98.30(17) 2_455 .
O10 Mn1 O6 88.30(17) 2_455 .
O2 Mn1 O6 172.14(18) . .
O10 Mn1 O9 90.7(2) 2_455 .
O2 Mn1 O9 86.2(2) . .
O6 Mn1 O9 89.5(2) . .
O10 Mn1 O3 87.59(16) 2_455 1_556
O2 Mn1 O3 91.25(17) . 1_556
O6 Mn1 O3 93.30(17) . 1_556
O9 Mn1 O3 176.70(18) . 1_556
O10 Mn1 O5 175.93(18) 2_455 .
O2 Mn1 O5 85.09(19) . .
O6 Mn1 O5 88.16(19) . .
O9 Mn1 O5 87.2(2) . .
O3 Mn1 O5 94.62(18) 1_556 .
O11 Mn2 O1 95.84(18) 2_455 .
O11 Mn2 O7 104.81(17) 2_455 1_455
O1 Mn2 O7 94.50(17) . 1_455
O11 Mn2 O4 147.69(18) 2_455 1_556
O1 Mn2 O4 99.58(18) . 1_556
O7 Mn2 O4 102.09(17) 1_455 1_556
O11 Mn2 O12 92.02(19) 2_455 1_455
O1 Mn2 O12 153.46(17) . 1_455
O7 Mn2 O12 58.97(16) 1_455 1_455
O4 Mn2 O12 86.72(18) 1_556 1_455
O11 Mn2 O3 91.96(16) 2_455 1_556
O1 Mn2 O3 108.23(15) . 1_556
O7 Mn2 O3 150.29(16) 1_455 1_556
O4 Mn2 O3 56.27(15) 1_556 1_556
O12 Mn2 O3 96.76(14) 1_455 1_556
O11 Mn2 C23 99.90(19) 2_455 1_455
O1 Mn2 C23 122.99(19) . 1_455
O7 Mn2 C23 28.49(16) 1_455 1_455
O4 Mn2 C23 95.22(19) 1_556 1_455
O12 Mn2 C23 30.48(17) 1_455 1_455
O3 Mn2 C23 125.40(18) 1_556 1_455
C1 O1 Mn2 120.4(4) . .
C1 O2 Mn1 153.8(4) . .
C15 O3 Mn1 136.0(4) . 1_554
C15 O3 Mn2 87.9(3) . 1_554
Mn1 O3 Mn2 103.03(15) 1_554 1_554
C15 O4 Mn2 94.7(4) . 1_554
C23 O7 Mn2 92.6(4) . 1_655
C26 O10 Mn1 136.5(4) . 2_445
C26 O11 Mn2 135.8(4) . 2_445
C23 O12 Mn2 86.8(4) . 1_655
O2 C1 O1 124.4(6) . .
O2 C1 C2 119.6(5) . .
O1 C1 C2 116.0(5) . .
C4 C2 C3 121.4(6) . .
C4 C2 C1 121.6(5) . .
C3 C2 C1 117.0(5) . .
C2 C3 C21 117.4(5) . .
C2 C3 H3 121.3 . .
C21 C3 H3 121.3 . .
C2 C4 C5 121.4(6) . .
C2 C4 H4 119.3 . .
C5 C4 H4 119.3 . .
C22 C5 C4 117.4(6) . .
C22 C5 C6 122.4(6) . .
C4 C5 C6 120.2(6) . .
C7 C6 C14 116.6(7) . .
C7 C6 C5 120.8(6) . .
C14 C6 C5 122.5(6) . .
C6 C7 C8 122.5(7) . .
C6 C7 H7 118.7 . .
C8 C7 H7 118.7 . .
C9 C8 C7 116.6(8) . .
C9 C8 H8 121.7 . .
C7 C8 H8 121.7 . .
C8 C9 C13 122.4(7) . .
C8 C9 C10 128.7(7) . .
C13 C9 C10 108.9(6) . .
C32 C10 C11 120.8(6) . .
C32 C10 C9 133.2(7) . .
C11 C10 C9 106.0(6) . .
C10 C11 C27 119.0(7) . .
C10 C11 C12 112.5(6) . .
C27 C11 C12 128.5(7) . .
C13 C12 C11 99.8(6) . .
C13 C12 H12A 111.8 . .
C11 C12 H12A 111.8 . .
C13 C12 H12B 111.8 . .
C11 C12 H12B 111.8 . .
H12A C12 H12B 109.5 . .
C14 C13 C9 118.8(7) . .
C14 C13 C12 128.4(7) . .
C9 C13 C12 112.8(7) . .
C13 C14 C6 122.4(7) . .
C13 C14 H14 118.8 . .
C6 C14 H14 118.8 . .
O3 C15 O4 120.9(6) . .
O3 C15 C16 121.1(5) . .
O4 C15 C16 117.9(6) . .
C17 C16 C18 119.9(5) . .
C17 C16 C15 120.4(5) . .
C18 C16 C15 119.5(5) . .
C16 C17 C24 122.6(5) . .
C16 C17 H17 118.7 . .
C24 C17 H17 118.7 . .
C16 C18 C19 122.1(5) . .
C16 C18 H18 118.9 . .
C19 C18 H18 118.9 . .
C25 C19 C18 115.0(5) . .
C25 C19 C20 122.1(6) . .
C18 C19 C20 122.9(6) . .
C27 C20 C28 119.6(6) . .
C27 C20 C19 121.5(6) . .
C28 C20 C19 118.6(6) . .
C22 C21 C3 121.7(5) . .
C22 C21 C23 119.4(5) . .
C3 C21 C23 118.8(5) . .
C21 C22 C5 120.6(6) . .
C21 C22 H22 119.7 . .
C5 C22 H22 119.7 . .
O7 C23 O12 121.6(5) . .
O7 C23 C21 121.5(5) . .
O12 C23 C21 116.9(6) . .
O7 C23 Mn2 58.9(3) . 1_655
O12 C23 Mn2 62.7(3) . 1_655
C21 C23 Mn2 178.4(4) . 1_655
C17 C24 C26 123.6(5) . .
C17 C24 C25 115.4(5) . .
C26 C24 C25 120.9(5) . .
C19 C25 C24 125.0(5) . .
C19 C25 H25 117.5 . .
C24 C25 H25 117.5 . .
O11 C26 O10 122.0(6) . .
O11 C26 C24 120.0(5) . .
O10 C26 C24 117.9(5) . .
C20 C27 C11 120.5(7) . .
C20 C27 H27 119.7 . .
C11 C27 H27 119.7 . .
C32 C28 C20 119.8(7) . .
C32 C28 H28 120.1 . .
C20 C28 H28 120.1 . .
C10 C32 C28 119.9(7) . .
C10 C32 H32 120.1 . .
C28 C32 H32 120.1 . .

loop_
_geom_bond_atom_site_label_1
_geom_bond_atom_site_label_2
_geom_bond_distance
_geom_bond_site_symmetry_2
Mn1 O10 2.114(4) 2_455
Mn1 O2 2.130(5) .
Mn1 O6 2.202(5) .
Mn1 O9 2.207(6) .
Mn1 O3 2.210(4) 1_556
Mn1 O5 2.249(5) .
Mn2 O11 2.079(4) 2_455
Mn2 O1 2.084(4) .
Mn2 O7 2.207(4) 1_455
Mn2 O4 2.213(5) 1_556
Mn2 O12 2.292(4) 1_455
Mn2 O3 2.391(4) 1_556
Mn2 C23 2.576(6) 1_455
O1 C1 1.282(7) .
O2 C1 1.238(7) .
O3 C15 1.223(7) .
O3 Mn1 2.210(4) 1_554
O3 Mn2 2.391(4) 1_554
O4 C15 1.278(7) .
O4 Mn2 2.213(5) 1_554
O7 C23 1.230(7) .
O7 Mn2 2.207(4) 1_655
O10 C26 1.270(7) .
O10 Mn1 2.114(4) 2_445
O11 C26 1.266(7) .
O11 Mn2 2.079(4) 2_445
O12 C23 1.308(7) .
O12 Mn2 2.292(4) 1_655
C1 C2 1.505(8) .
C2 C4 1.362(8) .
C2 C3 1.404(7) .
C3 C21 1.416(8) .
C3 H3 0.9300 .
C4 C5 1.420(9) .
C4 H4 0.9300 .
C5 C22 1.417(8) .
C5 C6 1.480(9) .
C6 C7 1.365(9) .
C6 C14 1.394(10) .
C7 C8 1.425(10) .
C7 H7 0.9300 .
C8 C9 1.363(11) .
C8 H8 0.9300 .
C9 C13 1.373(10) .
C9 C10 1.478(9) .
C10 C32 1.374(9) .
C10 C11 1.393(10) .
C11 C27 1.429(9) .
C11 C12 1.528(10) .
C12 C13 1.489(10) .
C12 H12A 0.9700 .
C12 H12B 0.9700 .
C13 C14 1.371(10) .
C14 H14 0.9300 .
C15 C16 1.504(8) .
C16 C17 1.369(8) .
C16 C18 1.385(7) .
C17 C24 1.386(8) .
C17 H17 0.9300 .
C18 C19 1.412(8) .
C18 H18 0.9300 .
C19 C25 1.389(9) .
C19 C20 1.461(8) .
C20 C27 1.344(9) .
C20 C28 1.434(9) .
C21 C22 1.367(8) .
C21 C23 1.501(8) .
C22 H22 0.9300 .
C23 Mn2 2.576(6) 1_655
C24 C26 1.425(8) .
C24 C25 1.426(8) .
C25 H25 0.9300 .
C27 H27 0.9300 .
C28 C32 1.388(9) .
C28 H28 0.9300 .
C32 H32 0.9300 .

loop_
_geom_torsion_atom_site_label_1
_geom_torsion_atom_site_label_2
_geom_torsion_atom_site_label_3
_geom_torsion_atom_site_label_4
_geom_torsion
_geom_torsion_site_symmetry_1
_geom_torsion_site_symmetry_2
_geom_torsion_site_symmetry_3
_geom_torsion_site_symmetry_4
Mn1 O2 C1 O1 -10.0(17) . . . .
Mn1 O2 C1 C2 168.7(8) . . . .
Mn2 O1 C1 O2 4.1(10) . . . .
Mn2 O1 C1 C2 -174.7(4) . . . .
O2 C1 C2 C4 -170.1(7) . . . .
O1 C1 C2 C4 8.8(10) . . . .
O2 C1 C2 C3 7.8(10) . . . .
O1 C1 C2 C3 -173.4(6) . . . .
C4 C2 C3 C21 -3.2(10) . . . .
C1 C2 C3 C21 178.9(6) . . . .
C3 C2 C4 C5 0.5(10) . . . .
C1 C2 C4 C5 178.3(6) . . . .
C2 C4 C5 C22 1.3(10) . . . .
C2 C4 C5 C6 -177.0(6) . . . .
C22 C5 C6 C7 -28.9(11) . . . .
C4 C5 C6 C7 149.3(7) . . . .
C22 C5 C6 C14 148.0(8) . . . .
C4 C5 C6 C14 -33.8(11) . . . .
C14 C6 C7 C8 9.3(12) . . . .
C5 C6 C7 C8 -173.7(8) . . . .
C6 C7 C8 C9 -9.6(13) . . . .
C7 C8 C9 C13 5.4(13) . . . .
C7 C8 C9 C10 -178.6(8) . . . .
C8 C9 C10 C32 2.9(15) . . . .
C13 C9 C10 C32 179.3(8) . . . .
C8 C9 C10 C11 -178.1(9) . . . .
C13 C9 C10 C11 -1.7(9) . . . .
C32 C10 C11 C27 1.9(12) . . . .
C9 C10 C11 C27 -177.2(7) . . . .
C32 C10 C11 C12 -178.5(7) . . . .
C9 C10 C11 C12 2.3(9) . . . .
C10 C11 C12 C13 -2.0(9) . . . .
C27 C11 C12 C13 177.6(8) . . . .
C8 C9 C13 C14 -1.4(13) . . . .
C10 C9 C13 C14 -178.1(7) . . . .
C8 C9 C13 C12 177.1(8) . . . .
C10 C9 C13 C12 0.5(9) . . . .
C11 C12 C13 C14 179.2(9) . . . .
C11 C12 C13 C9 0.8(9) . . . .
C9 C13 C14 C6 1.0(13) . . . .
C12 C13 C14 C6 -177.3(8) . . . .
C7 C6 C14 C13 -4.9(12) . . . .
C5 C6 C14 C13 178.1(7) . . . .
Mn1 O3 C15 O4 -102.2(6) 1_554 . . .
Mn2 O3 C15 O4 4.5(6) 1_554 . . .
Mn1 O3 C15 C16 81.5(7) 1_554 . . .
Mn2 O3 C15 C16 -171.8(5) 1_554 . . .
Mn2 O4 C15 O3 -4.9(6) 1_554 . . .
Mn2 O4 C15 C16 171.6(4) 1_554 . . .
O3 C15 C16 C17 166.8(6) . . . .
O4 C15 C16 C17 -9.6(8) . . . .
O3 C15 C16 C18 -17.5(9) . . . .
O4 C15 C16 C18 166.1(6) . . . .
C18 C16 C17 C24 2.3(9) . . . .
C15 C16 C17 C24 177.9(5) . . . .
C17 C16 C18 C19 -2.9(9) . . . .
C15 C16 C18 C19 -178.6(5) . . . .
C16 C18 C19 C25 2.4(9) . . . .
C16 C18 C19 C20 179.9(6) . . . .
C25 C19 C20 C27 -32.4(10) . . . .
C18 C19 C20 C27 150.2(7) . . . .
C25 C19 C20 C28 141.9(7) . . . .
C18 C19 C20 C28 -35.5(9) . . . .
C2 C3 C21 C22 4.2(9) . . . .
C2 C3 C21 C23 -178.5(6) . . . .
C3 C21 C22 C5 -2.6(10) . . . .
C23 C21 C22 C5 -179.8(6) . . . .
C4 C5 C22 C21 -0.2(10) . . . .
C6 C5 C22 C21 178.0(6) . . . .
Mn2 O7 C23 O12 0.2(6) 1_655 . . .
Mn2 O7 C23 C21 178.1(5) 1_655 . . .
Mn2 O12 C23 O7 -0.2(6) 1_655 . . .
Mn2 O12 C23 C21 -178.2(5) 1_655 . . .
C22 C21 C23 O7 -5.6(9) . . . .
C3 C21 C23 O7 177.1(6) . . . .
C22 C21 C23 O12 172.4(6) . . . .
C3 C21 C23 O12 -4.9(9) . . . .
C16 C17 C24 C26 -179.3(6) . . . .
C16 C17 C24 C25 -1.2(8) . . . .
C18 C19 C25 C24 -1.3(9) . . . .
C20 C19 C25 C24 -178.8(6) . . . .
C17 C24 C25 C19 0.7(9) . . . .
C26 C24 C25 C19 178.9(6) . . . .
Mn2 O11 C26 O10 28.3(9) 2_445 . . .
Mn2 O11 C26 C24 -147.5(5) 2_445 . . .
Mn1 O10 C26 O11 -1.2(10) 2_445 . . .
Mn1 O10 C26 C24 174.6(4) 2_445 . . .
C17 C24 C26 O11 156.0(6) . . . .
C25 C24 C26 O11 -22.0(9) . . . .
C17 C24 C26 O10 -19.9(9) . . . .
C25 C24 C26 O10 162.1(6) . . . .
C28 C20 C27 C11 4.4(11) . . . .
C19 C20 C27 C11 178.7(6) . . . .
C10 C11 C27 C20 -2.4(12) . . . .
C12 C11 C27 C20 178.1(8) . . . .
C27 C20 C28 C32 -6.1(11) . . . .
C19 C20 C28 C32 179.5(7) . . . .
C11 C10 C32 C28 -3.6(12) . . . .
C9 C10 C32 C28 175.3(8) . . . .
C20 C28 C32 C10 5.7(12) . . . .
